data_1010497
loop_
_publ_author_name
'Bragg, W L'
'Brown, G B'

_publ_section_title 'Die Struktur des Olivins.'
_journal_coden_ASTM ZEKGAX
_journal_name_full
;
Zeitschrift fuer Kristallographie, Kristallgeometrie, Kristallphysik,
Kristallchemie (-144,1977)
;
_journal_page_first 538
_journal_page_last 556
_journal_volume 63
_journal_year 1926
_chemical_formula_structural 'Fe0.2 Mg1.8 Si O4'
_chemical_formula_sum 'Fe0.2 Mg1.8 O4 Si'
_chemical_name_mineral Olivine
_chemical_name_systematic 'Magnesium iron(II) silicate (1.8/.2/1)'
_space_group_IT_number 62
_symmetry_cell_setting orthorhombic
_symmetry_Int_Tables_number 62
_symmetry_space_group_name_Hall '-P 2c 2ab'
_symmetry_space_group_name_H-M 'P b n m'
_cell_angle_alpha 90
_cell_angle_beta 90
_cell_angle_gamma 90
_cell_formula_units_Z 4
_cell_length_a 4.755
_cell_length_b 10.21
_cell_length_c 5.985
_cell_volume 290.6
_cod_original_formula_sum 'Fe.2 Mg1.8 O4 Si'
_cod_database_code 1010497

loop_
_symmetry_equiv_pos_as_xyz
x,y,z
1/2-x,1/2+y,1/2-z
-x,-y,1/2+z
1/2+x,1/2-y,-z
-x,-y,-z
1/2+x,1/2-y,1/2+z
x,y,1/2-z
1/2-x,1/2+y,z

loop_
_atom_site_label
_atom_site_type_symbol
_atom_site_symmetry_multiplicity
_atom_site_Wyckoff_symbol
_atom_site_fract_x
_atom_site_fract_y
_atom_site_fract_z
_atom_site_occupancy
_atom_site_attached_hydrogens
_atom_site_calc_flag
Mg1 Mg2+ 4 a 0. 0. 0. 0.9 0 d
Fe1 Fe2+ 4 a 0. 0. 0. 0.1 0 d
Mg2 Mg2+ 4 c 0. 0.28 0.25 0.9 0 d
Fe2 Fe2+ 4 c 0. 0.28 0.25 0.1 0 d
Si1 Si4+ 4 c 0.4 0.1 0.25 1. 0 d
O1 O2- 4 c -0.25 0.08 0.25 1. 0 d
O2 O2- 4 c 0.25 0.42 0.25 1. 0 d
O3 O2- 8 d 0.25 0.17 0. 1. 0 d

loop_
_atom_type_symbol
_atom_type_oxidation_number
Mg2+ 2.000
Fe2+ 2.000
Si4+ 4.000
O2- -2.000
